data_4502757
loop_
_publ_author_name
'Zhang, Huabin'
'Li, Ning'
'Tian, Chongbin'
'Liu, Tianfu'
'Du, Fenglei'
'Lin, Ping'
'Li, Zhihua'
'Du, Shaowu'

_publ_section_title
;
 Unusual High Thermal Stability within a Series of Novel Lanthanide TATB
 Frameworks: Synthesis, Structure, and Properties
 (TATB&#x00A0;=&#x00A0;4,4&#x2032;,4&#x2033;-s-Triazine-2,4,6-triyl-tribenzoate)
;
_journal_issue 2
_journal_name_full 'Crystal Growth &amp; Design'
_journal_page_first 670
_journal_paper_doi 10.1021/cg2008655
_journal_volume 12
_journal_year 2012
_chemical_formula_moiety 'C24 H12 Er N3 O7'
_chemical_formula_sum 'C24 H12 Er N3 O7'
_chemical_formula_weight 621.63
_chemical_name_systematic
; 
 ? 
;
_space_group_IT_number 70
_symmetry_cell_setting orthorhombic
_symmetry_space_group_name_Hall '-F 2uv 2vw'
_symmetry_space_group_name_H-M 'F d d d :2'
_atom_sites_solution_hydrogens geom
_atom_sites_solution_primary direct
_atom_sites_solution_secondary difmap
_audit_creation_method SHELXL-97
_cell_angle_alpha 90.00
_cell_angle_beta 90.00
_cell_angle_gamma 90.00
_cell_formula_units_Z 32
_cell_length_a 22.1535(11)
_cell_length_b 28.595(3)
_cell_length_c 29.043(3)
_cell_measurement_reflns_used 12053
_cell_measurement_temperature 293(2)
_cell_measurement_theta_min 2.4031
_cell_volume 18398(3)
_computing_structure_refinement 'SHELXL-97 (Sheldrick, 1997)'
_computing_structure_solution 'SHELXS-97 (Sheldrick, 1990)'
_diffrn_ambient_temperature 293(2)
_diffrn_detector_area_resol_mean 14.6306
_diffrn_measured_fraction_theta_full 0.998
_diffrn_measured_fraction_theta_max 0.998
_diffrn_measurement_device_type
;
Mercury70 (2x2 bin mode)
;
_diffrn_measurement_method CCD_Profile_fitting
_diffrn_radiation_monochromator graphite
_diffrn_radiation_source 'fine-focus sealed tube'
_diffrn_radiation_type MoK\a
_diffrn_radiation_wavelength 0.71073
_diffrn_reflns_av_R_equivalents 0.0225
_diffrn_reflns_av_sigmaI/netI 0.0134
_diffrn_reflns_limit_h_max 26
_diffrn_reflns_limit_h_min -26
_diffrn_reflns_limit_k_max 33
_diffrn_reflns_limit_k_min -32
_diffrn_reflns_limit_l_max 34
_diffrn_reflns_limit_l_min -34
_diffrn_reflns_number 28205
_diffrn_reflns_theta_full 24.99
_diffrn_reflns_theta_max 24.99
_diffrn_reflns_theta_min 2.40
_exptl_absorpt_coefficient_mu 3.700
_exptl_absorpt_correction_T_max 1.0
_exptl_absorpt_correction_T_min 0.9127
_exptl_absorpt_correction_type multi-scan
_exptl_absorpt_process_details '(SADABS; Bruker, 2000)'
_exptl_crystal_colour Pink
_exptl_crystal_density_diffrn 1.795
_exptl_crystal_density_method 'not measured'
_exptl_crystal_description prism
_exptl_crystal_F_000 9632
_exptl_crystal_size_max 0.25
_exptl_crystal_size_mid 0.2
_exptl_crystal_size_min 0.2
_refine_diff_density_max 2.200
_refine_diff_density_min -0.822
_refine_diff_density_rms 0.188
_refine_ls_extinction_method none
_refine_ls_goodness_of_fit_ref 1.362
_refine_ls_hydrogen_treatment constr
_refine_ls_matrix_type full
_refine_ls_number_parameters 316
_refine_ls_number_reflns 4050
_refine_ls_number_restraints 0
_refine_ls_restrained_S_all 1.362
_refine_ls_R_factor_all 0.0502
_refine_ls_R_factor_gt 0.0494
_refine_ls_shift/su_max 0.006
_refine_ls_shift/su_mean 0.001
_refine_ls_structure_factor_coef Fsqd
_refine_ls_weighting_details 'calc w=1/[\s^2^(Fo^2^)+(0.0279P)^2^+1372.6185P] where P=(Fo^2^+2Fc^2^)/3'
_refine_ls_weighting_scheme calc
_refine_ls_wR_factor_gt 0.1357
_refine_ls_wR_factor_ref 0.1361
_reflns_number_gt 3957
_reflns_number_total 4050
_reflns_threshold_expression >2sigma(I)
_cod_data_source_file cg2008655_si_003.cif
_cod_data_source_block 7
_cod_depositor_comments
;
The following automatic conversions were performed:

'_exptl_absorpt_correction_type' value 'Multi-scan' changed to
'multi-scan' according to
/home/saulius/struct/CIF-dictionaries/cif_core.dic dictionary named
'cif_core.dic' version 2.4.1 from 2010-06-29.

Automatic conversion script
Id: cif_fix_values 1715 2011-07-08 13:25:40Z adriana 
;
_cod_original_cell_volume 18398(2)
_cod_original_sg_symbol_H-M Fddd
_cod_database_code 4502757

loop_
_symmetry_equiv_pos_as_xyz
'x, y, z'
'-x+3/4, -y+3/4, z'
'-x+3/4, y, -z+3/4'
'x, -y+3/4, -z+3/4'
'x, y+1/2, z+1/2'
'-x+3/4, -y+5/4, z+1/2'
'-x+3/4, y+1/2, -z+5/4'
'x, -y+5/4, -z+5/4'
'x+1/2, y, z+1/2'
'-x+5/4, -y+3/4, z+1/2'
'-x+5/4, y, -z+5/4'
'x+1/2, -y+3/4, -z+5/4'
'x+1/2, y+1/2, z'
'-x+5/4, -y+5/4, z'
'-x+5/4, y+1/2, -z+3/4'
'x+1/2, -y+5/4, -z+3/4'
'-x, -y, -z'
'x-3/4, y-3/4, -z'
'x-3/4, -y, z-3/4'
'-x, y-3/4, z-3/4'
'-x, -y+1/2, -z+1/2'
'x-3/4, y-1/4, -z+1/2'
'x-3/4, -y+1/2, z-1/4'
'-x, y-1/4, z-1/4'
'-x+1/2, -y, -z+1/2'
'x-1/4, y-3/4, -z+1/2'
'x-1/4, -y, z-1/4'
'-x+1/2, y-3/4, z-1/4'
'-x+1/2, -y+1/2, -z'
'x-1/4, y-1/4, -z'
'x-1/4, -y+1/2, z-3/4'
'-x+1/2, y-1/4, z-3/4'

loop_
_atom_site_label
_atom_site_type_symbol
_atom_site_fract_x
_atom_site_fract_y
_atom_site_fract_z
_atom_site_U_iso_or_equiv
_atom_site_adp_type
_atom_site_occupancy
_atom_site_symmetry_multiplicity
_atom_site_calc_flag
_atom_site_refinement_flags
Er1 Er 0.055152(18) 0.528559(14) 0.047195(14) 0.01901(15) Uani 1 1 d .
N1 N 0.5097(4) 0.4892(3) -0.0789(3) 0.0283(19) Uani 1 1 d .
N2 N 0.4443(4) 0.4574(3) -0.0215(3) 0.033(2) Uani 1 1 d .
N3 N 0.4209(4) 0.5297(3) -0.0575(3) 0.030(2) Uani 1 1 d .
C1 C 0.5295(5) 0.6737(3) -0.2091(3) 0.028(2) Uani 1 1 d .
C2 C 0.5168(5) 0.6367(3) -0.1735(3) 0.024(2) Uani 1 1 d .
C3 C 0.4675(5) 0.6410(3) -0.1439(4) 0.031(2) Uani 1 1 d .
H3A H 0.4438 0.6678 -0.1445 0.038 Uiso 1 1 calc R
C4 C 0.4541(5) 0.6053(3) -0.1138(4) 0.030(2) Uani 1 1 d .
H4A H 0.4216 0.6085 -0.0937 0.036 Uiso 1 1 calc R
C5 C 0.4882(4) 0.5645(3) -0.1130(3) 0.026(2) Uani 1 1 d .
C6 C 0.5383(5) 0.5608(4) -0.1419(3) 0.027(2) Uani 1 1 d .
H6A H 0.5628 0.5344 -0.1407 0.032 Uiso 1 1 calc R
C7 C 0.5517(5) 0.5968(3) -0.1726(3) 0.025(2) Uani 1 1 d .
H7A H 0.5842 0.5939 -0.1926 0.031 Uiso 1 1 calc R
C8 C 0.4718(4) 0.5261(3) -0.0815(3) 0.026(2) Uani 1 1 d .
C9 C 0.4937(4) 0.4564(4) -0.0490(4) 0.028(2) Uani 1 1 d .
C10 C 0.5344(5) 0.4157(3) -0.0446(4) 0.029(2) Uani 1 1 d .
C11 C 0.5875(5) 0.4135(4) -0.0700(4) 0.035(3) Uani 1 1 d .
H11A H 0.5967 0.4374 -0.0906 0.042 Uiso 1 1 calc R
C12 C 0.6265(5) 0.3763(4) -0.0650(4) 0.030(2) Uani 1 1 d .
H12A H 0.6620 0.3755 -0.0821 0.036 Uiso 1 1 calc R
C13 C 0.6140(4) 0.3406(4) -0.0356(4) 0.029(2) Uani 1 1 d .
C14 C 0.5602(6) 0.3419(5) -0.0109(5) 0.053(4) Uani 1 1 d .
H14A H 0.5507 0.3175 0.0090 0.063 Uiso 1 1 calc R
C15 C 0.5210(5) 0.3786(4) -0.0155(4) 0.045(3) Uani 1 1 d .
H15A H 0.4851 0.3788 0.0011 0.054 Uiso 1 1 calc R
C16 C 0.6588(5) 0.3025(4) -0.0285(4) 0.030(2) Uani 1 1 d .
C17 C 0.4097(4) 0.4954(4) -0.0279(4) 0.028(2) Uani 1 1 d .
C18 C 0.3541(4) 0.4993(4) 0.0007(4) 0.028(2) Uani 1 1 d .
C19 C 0.3091(5) 0.5303(4) -0.0120(4) 0.037(3) Uani 1 1 d .
H19A H 0.3130 0.5474 -0.0391 0.045 Uiso 1 1 calc R
C20 C 0.2589(5) 0.5360(4) 0.0150(4) 0.036(3) Uani 1 1 d .
H20A H 0.2280 0.5556 0.0052 0.044 Uiso 1 1 calc R
C21 C 0.2536(4) 0.5130(3) 0.0563(3) 0.023(2) Uani 1 1 d .
C22 C 0.2986(5) 0.4820(4) 0.0697(4) 0.032(2) Uani 1 1 d .
H22A H 0.2954 0.4663 0.0977 0.039 Uiso 1 1 calc R
C23 C 0.3482(4) 0.4745(4) 0.0416(4) 0.031(2) Uani 1 1 d .
H23A H 0.3774 0.4528 0.0501 0.037 Uiso 1 1 calc R
C24 C 0.2001(4) 0.5203(3) 0.0866(3) 0.023(2) Uani 1 1 d .
O1 O 0.5680(4) 0.6651(3) -0.2402(3) 0.0392(19) Uani 1 1 d .
O2 O 0.5010(4) 0.7118(2) -0.2081(3) 0.041(2) Uani 1 1 d .
O3 O 0.7085(3) 0.3058(3) -0.0494(3) 0.0380(18) Uani 1 1 d .
O4 O 0.6445(3) 0.2695(3) -0.0017(3) 0.040(2) Uani 1 1 d .
O5 O 0.1536(3) 0.5402(3) 0.0683(2) 0.0319(17) Uani 1 1 d .
O6 O 0.2035(3) 0.5087(3) 0.1279(2) 0.0346(17) Uani 1 1 d .
O7W O 0.0599(5) 0.6080(3) 0.0812(3) 0.058(3) Uani 1 1 d .

loop_
_atom_site_aniso_label
_atom_site_aniso_U_11
_atom_site_aniso_U_22
_atom_site_aniso_U_33
_atom_site_aniso_U_23
_atom_site_aniso_U_13
_atom_site_aniso_U_12
Er1 0.0184(2) 0.0182(2) 0.0205(2) 0.00151(16) 0.00009(16) 0.00243(16)
N1 0.026(4) 0.024(4) 0.035(5) 0.009(4) 0.012(4) 0.008(4)
N2 0.029(5) 0.034(5) 0.038(5) 0.015(4) 0.018(4) 0.012(4)
N3 0.025(4) 0.030(5) 0.035(5) 0.010(4) 0.015(4) 0.008(4)
C1 0.039(6) 0.016(5) 0.028(5) 0.008(4) -0.016(5) -0.006(4)
C2 0.032(5) 0.015(5) 0.026(5) -0.001(4) -0.004(4) -0.001(4)
C3 0.034(6) 0.015(5) 0.046(6) 0.011(4) 0.003(5) 0.010(4)
C4 0.028(5) 0.023(5) 0.041(6) 0.008(4) 0.013(5) 0.007(4)
C5 0.025(5) 0.025(5) 0.027(5) 0.010(4) 0.005(4) 0.005(4)
C6 0.027(5) 0.025(5) 0.028(5) 0.005(4) 0.005(4) 0.007(4)
C7 0.026(5) 0.023(5) 0.027(5) 0.006(4) 0.004(4) -0.001(4)
C8 0.026(5) 0.024(5) 0.027(5) 0.003(4) 0.006(4) 0.007(4)
C9 0.022(5) 0.028(5) 0.035(5) 0.017(4) 0.009(4) 0.010(4)
C10 0.026(5) 0.022(5) 0.038(6) 0.009(4) 0.009(4) 0.009(4)
C11 0.033(6) 0.029(6) 0.043(6) 0.014(5) 0.018(5) 0.006(5)
C12 0.024(5) 0.029(5) 0.037(6) 0.009(5) 0.014(4) 0.010(4)
C13 0.024(5) 0.031(6) 0.032(5) 0.007(4) 0.004(4) 0.010(4)
C14 0.041(7) 0.055(8) 0.061(8) 0.038(7) 0.026(6) 0.028(6)
C15 0.035(6) 0.037(6) 0.062(8) 0.030(6) 0.026(6) 0.015(5)
C16 0.025(5) 0.031(6) 0.034(6) 0.010(5) 0.002(4) 0.002(4)
C17 0.024(5) 0.029(5) 0.031(5) 0.008(4) 0.010(4) 0.005(4)
C18 0.023(5) 0.028(5) 0.033(5) 0.008(4) 0.010(4) 0.005(4)
C19 0.034(6) 0.048(7) 0.030(6) 0.019(5) 0.012(5) 0.018(5)
C20 0.025(5) 0.055(7) 0.029(5) 0.014(5) 0.006(4) 0.016(5)
C21 0.021(5) 0.027(5) 0.022(5) -0.003(4) 0.000(4) 0.003(4)
C22 0.027(5) 0.045(6) 0.025(5) 0.011(5) 0.015(4) 0.004(5)
C23 0.021(5) 0.039(6) 0.034(6) 0.014(5) 0.010(4) 0.012(4)
C24 0.018(5) 0.030(5) 0.021(5) -0.003(4) 0.003(4) 0.000(4)
O1 0.047(5) 0.034(4) 0.036(4) 0.018(3) -0.004(4) -0.002(4)
O2 0.055(5) 0.017(4) 0.051(5) 0.007(3) -0.013(4) 0.008(3)
O3 0.026(4) 0.046(5) 0.042(4) 0.011(4) 0.006(3) 0.014(3)
O4 0.027(4) 0.038(4) 0.056(5) 0.028(4) 0.005(4) 0.016(3)
O5 0.017(3) 0.051(5) 0.029(4) -0.002(3) 0.004(3) 0.000(3)
O6 0.032(4) 0.052(5) 0.020(4) -0.002(3) 0.005(3) 0.008(4)
O7W 0.069(6) 0.033(5) 0.071(6) -0.017(4) -0.008(5) -0.006(4)

loop_
_atom_type_symbol
_atom_type_description
_atom_type_scat_dispersion_real
_atom_type_scat_dispersion_imag
_atom_type_scat_source
C C 0.0033 0.0016 'International Tables Vol C Tables 4.2.6.8 and 6.1.1.4'
H H 0.0000 0.0000 'International Tables Vol C Tables 4.2.6.8 and 6.1.1.4'
N N 0.0061 0.0033 'International Tables Vol C Tables 4.2.6.8 and 6.1.1.4'
O O 0.0106 0.0060 'International Tables Vol C Tables 4.2.6.8 and 6.1.1.4'
Er Er -0.2586 4.9576 'International Tables Vol C Tables 4.2.6.8 and 6.1.1.4'

loop_
_geom_angle_atom_site_label_1
_geom_angle_atom_site_label_2
_geom_angle_atom_site_label_3
_geom_angle
_geom_angle_site_symmetry_1
_geom_angle_site_symmetry_3
O6 Er1 O4 119.5(3) 11_454 2
O6 Er1 O3 88.8(3) 11_454 18_565
O4 Er1 O3 133.3(3) 2 18_565
O6 Er1 O2 78.9(3) 11_454 32_556
O4 Er1 O2 73.7(3) 2 32_556
O3 Er1 O2 77.0(3) 18_565 32_556
O6 Er1 O5 82.0(3) 11_454 .
O4 Er1 O5 77.7(3) 2 .
O3 Er1 O5 146.9(3) 18_565 .
O2 Er1 O5 131.2(3) 32_556 .
O6 Er1 O1 150.5(3) 11_454 16_454
O4 Er1 O1 85.1(3) 2 16_454
O3 Er1 O1 84.1(3) 18_565 16_454
O2 Er1 O1 126.7(3) 32_556 16_454
O5 Er1 O1 88.4(3) . 16_454
O6 Er1 O7W 81.4(3) 11_454 .
O4 Er1 O7W 141.6(3) 2 .
O3 Er1 O7W 73.5(3) 18_565 .
O2 Er1 O7W 144.6(3) 32_556 .
O5 Er1 O7W 73.7(3) . .
O1 Er1 O7W 69.1(3) 16_454 .
O6 Er1 O2 149.2(2) 11_454 16_454
O4 Er1 O2 72.4(3) 2 16_454
O3 Er1 O2 66.4(3) 18_565 16_454
O2 Er1 O2 77.9(3) 32_556 16_454
O5 Er1 O2 128.8(2) . 16_454
O1 Er1 O2 48.9(3) 16_454 16_454
O7W Er1 O2 106.8(3) . 16_454
O6 Er1 C1 159.2(3) 11_454 16_454
O4 Er1 C1 80.3(3) 2 16_454
O3 Er1 C1 71.7(3) 18_565 16_454
O2 Er1 C1 102.9(3) 32_556 16_454
O5 Er1 C1 110.3(3) . 16_454
O1 Er1 C1 24.2(3) 16_454 16_454
O7W Er1 C1 86.0(3) . 16_454
O2 Er1 C1 24.9(3) 16_454 16_454
C9 N1 C8 114.9(8) . .
C17 N2 C9 113.3(8) . .
C17 N3 C8 116.1(9) . .
O2 C1 O1 121.5(9) . .
O2 C1 C2 119.9(10) . .
O1 C1 C2 118.6(9) . .
O2 C1 Er1 73.6(6) . 16_554
O1 C1 Er1 48.9(5) . 16_554
C2 C1 Er1 162.8(7) . 16_554
C7 C2 C3 119.9(9) . .
C7 C2 C1 119.3(9) . .
C3 C2 C1 120.6(9) . .
C4 C3 C2 119.7(9) . .
C3 C4 C5 121.0(9) . .
C4 C5 C6 119.1(9) . .
C4 C5 C8 120.0(9) . .
C6 C5 C8 120.9(9) . .
C7 C6 C5 119.8(9) . .
C2 C7 C6 120.4(9) . .
N3 C8 N1 124.0(9) . .
N3 C8 C5 118.5(9) . .
N1 C8 C5 117.4(8) . .
N1 C9 N2 125.9(9) . .
N1 C9 C10 116.8(8) . .
N2 C9 C10 117.3(8) . .
C15 C10 C11 118.1(9) . .
C15 C10 C9 121.6(9) . .
C11 C10 C9 120.3(9) . .
C12 C11 C10 120.5(9) . .
C13 C12 C11 121.2(9) . .
C12 C13 C14 118.7(9) . .
C12 C13 C16 120.0(9) . .
C14 C13 C16 121.2(9) . .
C15 C14 C13 120.8(10) . .
C14 C15 C10 120.6(10) . .
O4 C16 O3 124.8(10) . .
O4 C16 C13 117.7(9) . .
O3 C16 C13 117.5(9) . .
N3 C17 N2 125.6(9) . .
N3 C17 C18 117.4(9) . .
N2 C17 C18 117.0(9) . .
C19 C18 C23 119.2(9) . .
C19 C18 C17 119.6(9) . .
C23 C18 C17 121.1(9) . .
C20 C19 C18 120.4(10) . .
C19 C20 C21 120.8(10) . .
C20 C21 C22 119.3(9) . .
C20 C21 C24 121.0(9) . .
C22 C21 C24 119.8(9) . .
C23 C22 C21 120.2(9) . .
C22 C23 C18 119.9(9) . .
O6 C24 O5 124.2(9) . .
O6 C24 C21 118.7(9) . .
O5 C24 C21 117.1(8) . .
C1 O1 Er1 106.8(6) . 16_554
C1 O2 Er1 176.1(8) . 28_565
C1 O2 Er1 81.5(6) . 16_554
Er1 O2 Er1 102.1(3) 28_565 16_554
C16 O3 Er1 141.5(7) . 30_655
C16 O4 Er1 135.6(7) . 2
C24 O5 Er1 143.6(7) . .
C24 O6 Er1 148.7(7) . 11_454

loop_
_geom_bond_atom_site_label_1
_geom_bond_atom_site_label_2
_geom_bond_distance
_geom_bond_site_symmetry_2
Er1 O6 2.258(7) 11_454
Er1 O4 2.271(7) 2
Er1 O3 2.278(7) 18_565
Er1 O2 2.283(7) 32_556
Er1 O5 2.290(7) .
Er1 O1 2.327(7) 16_454
Er1 O7W 2.479(8) .
Er1 O2 2.865(9) 16_454
Er1 C1 2.954(10) 16_454
N1 C9 1.327(12) .
N1 C8 1.352(13) .
N2 C17 1.342(13) .
N2 C9 1.355(12) .
N3 C17 1.327(13) .
N3 C8 1.328(12) .
C1 O2 1.260(12) .
C1 O1 1.267(13) .
C1 C2 1.506(13) .
C1 Er1 2.954(10) 16_554
C2 C7 1.378(14) .
C2 C3 1.395(14) .
C3 C4 1.376(14) .
C4 C5 1.390(13) .
C5 C6 1.395(13) .
C5 C8 1.475(13) .
C6 C7 1.395(13) .
C9 C10 1.478(13) .
C10 C15 1.388(14) .
C10 C11 1.391(14) .
C11 C12 1.379(14) .
C12 C13 1.358(14) .
C13 C14 1.392(15) .
C13 C16 1.489(14) .
C14 C15 1.369(16) .
C16 O4 1.263(12) .
C16 O3 1.262(12) .
C17 C18 1.491(13) .
C18 C19 1.384(14) .
C18 C23 1.390(14) .
C19 C20 1.371(14) .
C20 C21 1.375(14) .
C21 C22 1.387(14) .
C21 C24 1.490(13) .
C22 C23 1.386(13) .
C24 O6 1.247(12) .
C24 O5 1.292(12) .
O1 Er1 2.327(7) 16_554
O2 Er1 2.283(7) 28_565
O2 Er1 2.865(9) 16_554
O3 Er1 2.278(7) 30_655
O4 Er1 2.271(7) 2
O6 Er1 2.258(7) 11_454
